data_7224489
loop_
_publ_author_name
'Aulakh, Darpandeep'
'Nicoletta, Anthony P.'
'Varghese, Juby R.'
'Wriedt, Mario'

_publ_section_title
;
 The structural diversity and properties of nine new viologen based
 zwitterionic metal--organic frameworks
;
_journal_issue 12
_journal_name_full CrystEngComm
_journal_page_first 2189
_journal_paper_doi 10.1039/C6CE00284F
_journal_volume 18
_journal_year 2016
_chemical_formula_moiety 'C47 H52 N3 O19 Zn'
_chemical_formula_sum 'C47 H52 N3 O19 Zn'
_chemical_formula_weight 1028.28
_chemical_name_systematic
;
 ?
;
_space_group_crystal_system monoclinic
_space_group_IT_number 14
_space_group_name_Hall '-P 2ybc'
_space_group_name_H-M_alt 'P 1 21/c 1'
_symmetry_space_group_name_Hall '-P 2ybc'
_symmetry_space_group_name_H-M 'P 1 21/c 1'
_atom_sites_solution_hydrogens mixed
_audit_creation_method SHELXL-2013
_audit_update_record
;
2015-12-07 deposited with the CCDC.
2016-02-25 downloaded from the CCDC.
;
_cell_angle_alpha 90
_cell_angle_beta 94.8080(17)
_cell_angle_gamma 90
_cell_formula_units_Z 4
_cell_length_a 12.4870(6)
_cell_length_b 16.0350(8)
_cell_length_c 23.5332(12)
_cell_measurement_reflns_used 65679
_cell_measurement_temperature 170(2)
_cell_measurement_theta_max 28.323
_cell_measurement_theta_min 1.538
_cell_volume 4695.4(4)
_computing_cell_refinement 'APEX2 (Bruker, 2013)'
_computing_data_collection 'APEX2 (Bruker, 2013)'
_computing_data_reduction 'APEX2 (Bruker, 2013)'
_computing_structure_refinement 'SHELXL-2014/6 (Sheldrick, 2014)'
_computing_structure_solution 'SHELXT-2014/6 (Sheldrick, 2014)'
_diffrn_ambient_temperature 170(2)
_diffrn_measured_fraction_theta_full 0.999
_diffrn_measured_fraction_theta_max 0.997
_diffrn_measurement_device_type 'Bruker APEX II CCD area detector'
_diffrn_measurement_method 'omega scans'
_diffrn_radiation_type MoK\a
_diffrn_radiation_wavelength 0.71073
_diffrn_reflns_av_R_equivalents 0.1546
_diffrn_reflns_av_unetI/netI 0.1564
_diffrn_reflns_Laue_measured_fraction_full 0.999
_diffrn_reflns_Laue_measured_fraction_max 0.997
_diffrn_reflns_limit_h_max 16
_diffrn_reflns_limit_h_min -16
_diffrn_reflns_limit_k_max 21
_diffrn_reflns_limit_k_min -21
_diffrn_reflns_limit_l_max 31
_diffrn_reflns_limit_l_min -31
_diffrn_reflns_number 65679
_diffrn_reflns_point_group_measured_fraction_full 0.999
_diffrn_reflns_point_group_measured_fraction_max 0.997
_diffrn_reflns_theta_full 25.242
_diffrn_reflns_theta_max 28.323
_diffrn_reflns_theta_min 1.538
_diffrn_source 'fine-focus sealed tube'
_exptl_absorpt_coefficient_mu 0.606
_exptl_absorpt_correction_T_max 0.926
_exptl_absorpt_correction_T_min 0.892
_exptl_absorpt_correction_type multi-scan
_exptl_absorpt_process_details 'SADABS (Sheldrick 2014)'
_exptl_crystal_colour white
_exptl_crystal_density_diffrn 1.455
_exptl_crystal_description plates
_exptl_crystal_F_000 2148
_exptl_crystal_size_max 0.21
_exptl_crystal_size_mid 0.16
_exptl_crystal_size_min 0.13
_refine_diff_density_max 0.885
_refine_diff_density_min -0.717
_refine_diff_density_rms 0.086
_refine_ls_extinction_method none
_refine_ls_goodness_of_fit_ref 0.985
_refine_ls_hydrogen_treatment constr
_refine_ls_matrix_type full
_refine_ls_number_parameters 634
_refine_ls_number_reflns 11676
_refine_ls_number_restraints 0
_refine_ls_restrained_S_all 0.985
_refine_ls_R_factor_all 0.1814
_refine_ls_R_factor_gt 0.0677
_refine_ls_shift/su_max 0.001
_refine_ls_shift/su_mean 0.000
_refine_ls_structure_factor_coef Fsqd
_refine_ls_weighting_details 'w=1/[\s^2^(Fo^2^)+(0.0781P)^2^] where P=(Fo^2^+2Fc^2^)/3'
_refine_ls_weighting_scheme calc
_refine_ls_wR_factor_gt 0.1422
_refine_ls_wR_factor_ref 0.1848
_reflns_Friedel_coverage 0.000
_reflns_number_gt 5390
_reflns_number_total 11676
_reflns_threshold_expression 'I > 2\s(I)'
_cod_data_source_file c6ce00284f2.cif
_cod_data_source_block da347
_cod_depositor_comments 'Adding full bibliography for 7224483--7224492.cif.'
_cod_database_code 7224489
_shelx_space_group_comment
;
The symmetry employed for this shelxl refinement is uniquely defined
by the following loop, which should always be used as a source of
symmetry information in preference to the above space-group names.
They are only intended as comments.
;
_shelxl_version_number 2013-3

loop_
_space_group_symop_operation_xyz
'x, y, z'
'-x, y+1/2, -z+1/2'
'-x, -y, -z'
'x, -y-1/2, z-1/2'

loop_
_atom_site_label
_atom_site_type_symbol
_atom_site_fract_x
_atom_site_fract_y
_atom_site_fract_z
_atom_site_U_iso_or_equiv
_atom_site_adp_type
_atom_site_occupancy
_atom_site_site_symmetry_order
_atom_site_calc_flag
_atom_site_refinement_flags_posn
_atom_site_refinement_flags_adp
Zn1 Zn 0.08279(4) -0.62793(3) 0.34475(2) 0.02852(15) Uani 1 1 d . .
N1 N -0.1490(3) -0.9259(2) 0.62577(16) 0.0336(9) Uani 1 1 d . .
N2 N -0.4734(3) -0.6734(2) 0.78076(15) 0.0350(9) Uani 1 1 d . .
O1 O 0.0501(3) -0.7073(2) 0.40398(14) 0.0417(8) Uani 1 1 d . .
O2 O 0.2085(3) -0.7710(2) 0.41777(14) 0.0457(9) Uani 1 1 d . .
O3 O -0.8605(3) -0.4142(2) 0.63721(15) 0.0465(9) Uani 1 1 d . .
O4 O -0.9759(2) -0.4460(2) 0.70094(14) 0.0391(8) Uani 1 1 d . .
C1 C 0.1132(4) -0.7615(3) 0.42705(19) 0.0360(11) Uani 1 1 d . .
C2 C 0.0642(4) -0.8166(3) 0.47051(19) 0.0325(11) Uani 1 1 d . .
C3 C 0.1295(4) -0.8544(3) 0.5138(2) 0.0386(12) Uani 1 1 d . .
H3 H 0.2050 -0.8459 0.5163 0.046 Uiso 1 1 calc R U
C4 C 0.0841(4) -0.9050(3) 0.5537(2) 0.0379(12) Uani 1 1 d . .
H4 H 0.1286 -0.9296 0.5838 0.046 Uiso 1 1 calc R U
C5 C -0.0252(4) -0.9193(3) 0.5494(2) 0.0345(11) Uani 1 1 d . .
C6 C -0.0897(4) -0.8813(3) 0.5054(2) 0.0421(12) Uani 1 1 d . .
H6 H -0.1650 -0.8913 0.5019 0.051 Uiso 1 1 calc R U
C7 C -0.0454(4) -0.8297(3) 0.4674(2) 0.0395(12) Uani 1 1 d . .
H7 H -0.0906 -0.8027 0.4385 0.047 Uiso 1 1 calc R U
C8 C -0.0754(4) -0.9755(3) 0.5917(2) 0.0413(12) Uani 1 1 d . .
H8A H -0.1163 -1.0206 0.5710 0.050 Uiso 1 1 calc R U
H8B H -0.0182 -1.0014 0.6176 0.050 Uiso 1 1 calc R U
C9 C -0.1061(3) -0.8703(3) 0.6639(2) 0.0349(11) Uani 1 1 d . .
H9 H -0.0302 -0.8649 0.6694 0.042 Uiso 1 1 calc R U
C10 C -0.1697(3) -0.8213(3) 0.69487(19) 0.0319(11) Uani 1 1 d . .
H10 H -0.1384 -0.7827 0.7221 0.038 Uiso 1 1 calc R U
C11 C -0.2806(3) -0.8289(3) 0.68585(18) 0.0276(10) Uani 1 1 d . .
C12 C -0.3243(4) -0.8880(3) 0.64754(18) 0.0297(10) Uani 1 1 d . .
H12 H -0.3999 -0.8953 0.6418 0.036 Uiso 1 1 calc R U
C13 C -0.2559(4) -0.9361(3) 0.61784(19) 0.0343(11) Uani 1 1 d . .
H13 H -0.2850 -0.9767 0.5915 0.041 Uiso 1 1 calc R U
C14 C -0.3512(3) -0.7735(3) 0.71783(18) 0.0289(10) Uani 1 1 d . .
C15 C -0.3145(4) -0.6954(3) 0.7364(2) 0.0350(11) Uani 1 1 d . .
H15 H -0.2461 -0.6760 0.7272 0.042 Uiso 1 1 calc R U
C16 C -0.3767(4) -0.6467(3) 0.7677(2) 0.0420(13) Uani 1 1 d . .
H16 H -0.3514 -0.5935 0.7804 0.050 Uiso 1 1 calc R U
C17 C -0.5126(4) -0.7468(3) 0.7617(2) 0.0369(11) Uani 1 1 d . .
H17 H -0.5824 -0.7636 0.7702 0.044 Uiso 1 1 calc R U
C18 C -0.4532(3) -0.7979(3) 0.7299(2) 0.0348(11) Uani 1 1 d . .
H18 H -0.4818 -0.8497 0.7162 0.042 Uiso 1 1 calc R U
C19 C -0.5391(4) -0.6207(3) 0.8170(2) 0.0468(13) Uani 1 1 d . .
H19A H -0.4924 -0.5783 0.8372 0.056 Uiso 1 1 calc R U
H19B H -0.5700 -0.6561 0.8460 0.056 Uiso 1 1 calc R U
C20 C -0.6289(4) -0.5774(3) 0.78107(19) 0.0335(11) Uani 1 1 d . .
C21 C -0.6066(4) -0.5223(3) 0.7388(2) 0.0368(12) Uani 1 1 d . .
H21 H -0.5341 -0.5123 0.7315 0.044 Uiso 1 1 calc R U
C22 C -0.6885(3) -0.4811(3) 0.7069(2) 0.0341(11) Uani 1 1 d . .
H22 H -0.6721 -0.4435 0.6777 0.041 Uiso 1 1 calc R U
C23 C -0.7952(3) -0.4951(3) 0.71768(19) 0.0302(10) Uani 1 1 d . .
C24 C -0.8830(4) -0.4481(3) 0.6821(2) 0.0358(12) Uani 1 1 d . .
C25 C -0.8177(4) -0.5491(3) 0.75994(19) 0.0332(11) Uani 1 1 d . .
H25 H -0.8902 -0.5576 0.7680 0.040 Uiso 1 1 calc R U
C26 C -0.7356(4) -0.5923(3) 0.7915(2) 0.0370(12) Uani 1 1 d . .
H26 H -0.7522 -0.6313 0.8199 0.044 Uiso 1 1 calc R U
N31 N 0.2428(3) -0.9317(2) 0.02614(15) 0.0268(8) Uani 1 1 d . .
O31 O 0.0838(2) -0.7072(2) 0.27868(14) 0.0437(9) Uani 1 1 d . .
O32 O 0.2553(3) -0.6786(2) 0.26764(14) 0.0436(9) Uani 1 1 d . .
C31 C 0.1678(4) -0.7113(3) 0.25155(19) 0.0326(11) Uani 1 1 d . .
C32 C 0.1575(3) -0.7576(3) 0.19535(18) 0.0283(10) Uani 1 1 d . .
C33 C 0.2403(4) -0.7570(3) 0.16009(19) 0.0360(11) Uani 1 1 d . .
H33 H 0.3028 -0.7248 0.1705 0.043 Uiso 1 1 calc R U
C34 C 0.2344(4) -0.8019(3) 0.11038(19) 0.0349(11) Uani 1 1 d . .
H34 H 0.2925 -0.8002 0.0868 0.042 Uiso 1 1 calc R U
C35 C 0.1446(3) -0.8498(3) 0.09403(18) 0.0275(10) Uani 1 1 d . .
C36 C 0.0598(3) -0.8508(3) 0.12866(19) 0.0304(11) Uani 1 1 d . .
H36 H -0.0023 -0.8835 0.1183 0.036 Uiso 1 1 calc R U
C37 C 0.0660(3) -0.8038(3) 0.17846(19) 0.0327(11) Uani 1 1 d . .
H37 H 0.0069 -0.8032 0.2013 0.039 Uiso 1 1 calc R U
C38 C 0.1351(3) -0.9010(3) 0.04009(19) 0.0320(11) Uani 1 1 d . .
H38A H 0.0871 -0.9491 0.0449 0.038 Uiso 1 1 calc R U
H38B H 0.1029 -0.8666 0.0082 0.038 Uiso 1 1 calc R U
C39 C 0.2985(4) -0.8902(3) -0.01059(18) 0.0309(11) Uani 1 1 d . .
H39 H 0.2678 -0.8426 -0.0296 0.037 Uiso 1 1 calc R U
C40 C 0.4001(3) -0.9157(3) -0.02117(19) 0.0308(10) Uani 1 1 d . .
H40 H 0.4391 -0.8853 -0.0473 0.037 Uiso 1 1 calc R U
C41 C 0.4461(3) -0.9851(3) 0.00567(18) 0.0271(10) Uani 1 1 d . .
C42 C 0.3847(3) -1.0268(3) 0.04370(18) 0.0301(10) Uani 1 1 d . .
H42 H 0.4132 -1.0749 0.0631 0.036 Uiso 1 1 calc R U
C43 C 0.2841(3) -0.9993(3) 0.05325(19) 0.0328(11) Uani 1 1 d . .
H43 H 0.2433 -1.0283 0.0793 0.039 Uiso 1 1 calc R U
O51 O 0.0967(2) -0.5053(2) 0.42308(13) 0.0368(8) Uani 1 1 d . .
O52 O 0.2024(2) -0.54823(19) 0.35739(14) 0.0384(8) Uani 1 1 d . .
O53 O 0.5457(3) -0.2128(2) 0.42236(17) 0.0573(10) Uani 1 1 d . .
O54 O 0.4596(3) -0.1834(2) 0.49975(15) 0.0467(9) Uani 1 1 d . .
C51 C 0.1761(4) -0.4973(3) 0.39575(19) 0.0320(11) Uani 1 1 d . .
C52 C 0.2510(3) -0.4233(3) 0.40853(19) 0.0317(11) Uani 1 1 d . .
C53 C 0.2248(3) -0.3625(3) 0.44726(19) 0.0323(11) Uani 1 1 d . .
H53 H 0.1576 -0.3648 0.4634 0.039 Uiso 1 1 calc R U
C54 C 0.2963(3) -0.2986(3) 0.46242(19) 0.0334(11) Uani 1 1 d . .
H54 H 0.2780 -0.2578 0.4893 0.040 Uiso 1 1 calc R U
C55 C 0.3942(3) -0.2936(3) 0.43876(18) 0.0300(10) Uani 1 1 d . .
C56 C 0.4735(4) -0.2247(3) 0.4548(2) 0.0349(11) Uani 1 1 d . .
C57 C 0.4185(4) -0.3537(3) 0.39917(19) 0.0327(11) Uani 1 1 d . .
H57 H 0.4846 -0.3501 0.3821 0.039 Uiso 1 1 calc R U
C58 C 0.3494(3) -0.4183(3) 0.38411(19) 0.0312(11) Uani 1 1 d . .
H58 H 0.3681 -0.4590 0.3574 0.037 Uiso 1 1 calc R U
O1W O 0.6379(3) -0.1034(2) 0.55525(15) 0.0496(9) Uani 1 1 d . .
H1WA H 0.6879 -0.1386 0.5580 0.074 Uiso 1 1 d R U
H1WB H 0.5824 -0.1253 0.5390 0.074 Uiso 1 1 d R U
O2W O 0.4409(3) -0.2727(2) 0.60068(14) 0.0498(9) Uani 1 1 d . .
H2WA H 0.3802 -0.2752 0.6135 0.075 Uiso 1 1 d R U
H2WB H 0.4303 -0.2515 0.5680 0.075 Uiso 1 1 d R U
O3W O 0.3488(3) -0.0339(2) 0.51965(18) 0.0710(12) Uani 1 1 d . .
H3WA H 0.3835 -0.0752 0.5092 0.107 Uiso 1 1 d R U
H3WB H 0.3498 0.0061 0.4966 0.107 Uiso 1 1 d R U
O4W O -1.2949(3) -0.4639(2) 0.79176(19) 0.0710(12) Uani 1 1 d G .
H4WA H -1.3342 -0.4737 0.7618 0.107 Uiso 1 1 d R U
H4WB H -1.3330 -0.4605 0.8194 0.107 Uiso 1 1 d R U
O5W O 0.4403(3) -0.6012(2) 0.33924(16) 0.0632(11) Uani 1 1 d . .
H5WA H 0.3728 -0.6020 0.3357 0.095 Uiso 1 1 d R U
H5WB H 0.4631 -0.6441 0.3568 0.095 Uiso 1 1 d R U
O6W O -1.4002(3) -0.4426(2) 0.87996(15) 0.0520(10) Uani 1 1 d . .
H6WB H -1.4004 -0.3939 0.8930 0.078 Uiso 1 1 d R U
H6WA H -1.3846 -0.4764 0.9066 0.078 Uiso 1 1 d R U
O7W O 0.2365(3) -0.2627(2) 0.63290(16) 0.0628(11) Uani 1 1 d . .
H7WB H 0.2086 -0.3099 0.6365 0.094 Uiso 1 1 d R U
H7WA H 0.1977 -0.2249 0.6450 0.094 Uiso 1 1 d R U
O8W O -1.0817(3) -0.5091(2) 0.79237(17) 0.0624(11) Uani 1 1 d . .
H8WA H -1.0650 -0.5002 0.7591 0.094 Uiso 1 1 d R U
H8WB H -1.1458 -0.4931 0.7919 0.094 Uiso 1 1 d R U
O9W O -0.0883(3) -0.8210(2) 0.30398(16) 0.0590(11) Uani 1 1 d . .
H9WA H -0.0952 -0.8731 0.3024 0.089 Uiso 1 1 d R U
H9WB H -0.0382 -0.7870 0.3004 0.089 Uiso 1 1 d R U

loop_
_atom_site_aniso_label
_atom_site_aniso_U_11
_atom_site_aniso_U_22
_atom_site_aniso_U_33
_atom_site_aniso_U_23
_atom_site_aniso_U_13
_atom_site_aniso_U_12
Zn1 0.0269(3) 0.0279(3) 0.0308(3) -0.0014(3) 0.0031(2) -0.0007(2)
N1 0.041(2) 0.027(2) 0.034(2) 0.0014(18) 0.0143(19) 0.0009(18)
N2 0.035(2) 0.037(2) 0.033(2) -0.0028(19) 0.0012(18) 0.0138(19)
O1 0.044(2) 0.036(2) 0.047(2) 0.0112(17) 0.0154(17) 0.0079(16)
O2 0.035(2) 0.055(2) 0.048(2) 0.0072(18) 0.0075(17) -0.0067(17)
O3 0.049(2) 0.047(2) 0.044(2) 0.0107(18) 0.0028(18) 0.0088(18)
O4 0.0267(17) 0.043(2) 0.047(2) -0.0091(16) -0.0016(15) 0.0068(15)
C1 0.046(3) 0.033(3) 0.029(3) -0.007(2) 0.000(2) -0.001(2)
C2 0.042(3) 0.026(2) 0.030(3) -0.005(2) 0.008(2) -0.001(2)
C3 0.037(3) 0.041(3) 0.039(3) 0.000(2) 0.009(2) -0.001(2)
C4 0.045(3) 0.037(3) 0.032(3) 0.003(2) 0.007(2) 0.011(2)
C5 0.041(3) 0.029(3) 0.036(3) -0.003(2) 0.015(2) 0.005(2)
C6 0.036(3) 0.043(3) 0.049(3) 0.005(3) 0.012(2) 0.003(2)
C7 0.037(3) 0.040(3) 0.042(3) 0.008(2) 0.005(2) 0.003(2)
C8 0.057(3) 0.027(3) 0.042(3) -0.001(2) 0.015(3) 0.005(2)
C9 0.027(2) 0.030(3) 0.050(3) -0.002(2) 0.013(2) -0.004(2)
C10 0.034(3) 0.029(2) 0.034(3) -0.007(2) 0.008(2) -0.004(2)
C11 0.036(3) 0.021(2) 0.026(2) 0.0039(19) 0.004(2) -0.001(2)
C12 0.028(2) 0.031(3) 0.030(2) 0.002(2) -0.0010(19) -0.002(2)
C13 0.040(3) 0.032(3) 0.030(3) 0.002(2) -0.001(2) -0.004(2)
C14 0.028(2) 0.030(3) 0.029(3) 0.000(2) 0.002(2) 0.007(2)
C15 0.031(3) 0.030(3) 0.043(3) -0.005(2) -0.003(2) 0.005(2)
C16 0.039(3) 0.038(3) 0.047(3) -0.007(2) -0.006(2) 0.006(2)
C17 0.033(3) 0.034(3) 0.043(3) 0.006(2) 0.004(2) 0.007(2)
C18 0.029(2) 0.031(3) 0.045(3) 0.001(2) 0.004(2) -0.003(2)
C19 0.047(3) 0.057(3) 0.036(3) -0.010(3) 0.001(2) 0.026(3)
C20 0.032(3) 0.035(3) 0.033(3) -0.007(2) 0.001(2) 0.015(2)
C21 0.033(3) 0.040(3) 0.038(3) -0.009(2) 0.005(2) 0.004(2)
C22 0.032(3) 0.034(3) 0.036(3) -0.004(2) 0.001(2) 0.005(2)
C23 0.033(3) 0.026(2) 0.031(3) -0.008(2) -0.002(2) 0.007(2)
C24 0.034(3) 0.029(3) 0.043(3) -0.016(2) -0.003(2) 0.006(2)
C25 0.029(2) 0.032(3) 0.039(3) -0.012(2) 0.001(2) 0.000(2)
C26 0.052(3) 0.027(3) 0.033(3) -0.001(2) 0.007(2) 0.006(2)
N31 0.0256(19) 0.030(2) 0.026(2) -0.0070(17) 0.0046(16) 0.0023(16)
O31 0.0343(18) 0.051(2) 0.046(2) -0.0124(17) 0.0070(16) -0.0016(16)
O32 0.042(2) 0.043(2) 0.046(2) -0.0100(17) 0.0051(17) -0.0079(17)
C31 0.044(3) 0.025(2) 0.029(3) 0.003(2) 0.005(2) 0.009(2)
C32 0.031(2) 0.023(2) 0.031(3) 0.000(2) 0.002(2) 0.0060(19)
C33 0.037(3) 0.037(3) 0.033(3) -0.002(2) 0.005(2) -0.007(2)
C34 0.035(3) 0.038(3) 0.034(3) -0.001(2) 0.014(2) -0.006(2)
C35 0.025(2) 0.027(2) 0.031(3) 0.0020(19) 0.0056(19) 0.0036(18)
C36 0.024(2) 0.034(3) 0.033(3) -0.004(2) 0.001(2) -0.0008(19)
C37 0.028(2) 0.034(3) 0.036(3) 0.003(2) 0.009(2) 0.008(2)
C38 0.025(2) 0.037(3) 0.034(3) -0.004(2) 0.002(2) 0.001(2)
C39 0.038(3) 0.028(3) 0.027(2) 0.003(2) 0.004(2) 0.006(2)
C40 0.031(2) 0.031(3) 0.032(3) 0.005(2) 0.010(2) 0.004(2)
C41 0.028(2) 0.027(2) 0.025(2) -0.002(2) -0.0020(19) -0.0010(19)
C42 0.031(2) 0.033(3) 0.026(2) 0.003(2) 0.004(2) 0.004(2)
C43 0.033(3) 0.036(3) 0.030(3) 0.008(2) 0.006(2) 0.002(2)
O51 0.0340(18) 0.0371(19) 0.0388(19) 0.0017(15) 0.0007(15) -0.0055(15)
O52 0.0370(18) 0.0340(19) 0.044(2) -0.0087(16) 0.0018(16) -0.0030(15)
O53 0.051(2) 0.045(2) 0.079(3) -0.011(2) 0.024(2) -0.0114(18)
O54 0.047(2) 0.037(2) 0.055(2) -0.0128(18) 0.0052(18) -0.0105(17)
C51 0.033(3) 0.033(3) 0.029(3) 0.004(2) -0.006(2) 0.002(2)
C52 0.033(3) 0.028(3) 0.033(3) 0.007(2) -0.004(2) 0.001(2)
C53 0.026(2) 0.030(3) 0.041(3) -0.002(2) -0.003(2) -0.001(2)
C54 0.029(2) 0.034(3) 0.037(3) -0.005(2) -0.001(2) 0.002(2)
C55 0.035(3) 0.023(2) 0.031(3) 0.000(2) -0.001(2) 0.004(2)
C56 0.033(3) 0.022(2) 0.050(3) 0.000(2) 0.005(2) -0.001(2)
C57 0.032(2) 0.031(3) 0.036(3) 0.006(2) 0.004(2) 0.001(2)
C58 0.036(3) 0.029(3) 0.029(3) 0.002(2) 0.002(2) 0.006(2)
O1W 0.045(2) 0.041(2) 0.064(2) -0.0110(18) 0.0092(18) -0.0053(17)
O2W 0.042(2) 0.061(2) 0.047(2) -0.0002(19) 0.0018(17) -0.0022(18)
O3W 0.070(3) 0.054(3) 0.090(3) -0.003(2) 0.009(2) -0.002(2)
O4W 0.068(3) 0.056(3) 0.091(3) 0.002(2) 0.017(2) -0.008(2)
O5W 0.053(2) 0.065(3) 0.073(3) -0.012(2) 0.010(2) 0.002(2)
O6W 0.051(2) 0.0282(19) 0.074(3) 0.0161(18) -0.0120(19) -0.0048(16)
O7W 0.052(2) 0.056(3) 0.082(3) -0.008(2) 0.018(2) -0.005(2)
O8W 0.053(2) 0.063(3) 0.073(3) 0.014(2) 0.015(2) 0.006(2)
O9W 0.042(2) 0.051(2) 0.085(3) -0.007(2) 0.009(2) -0.0095(18)

loop_
_atom_type_symbol
_atom_type_description
_atom_type_scat_dispersion_real
_atom_type_scat_dispersion_imag
_atom_type_scat_source
C C 0.0033 0.0016 'International Tables Vol C Tables 4.2.6.8 and 6.1.1.4'
H H 0.0000 0.0000 'International Tables Vol C Tables 4.2.6.8 and 6.1.1.4'
N N 0.0061 0.0033 'International Tables Vol C Tables 4.2.6.8 and 6.1.1.4'
O O 0.0106 0.0060 'International Tables Vol C Tables 4.2.6.8 and 6.1.1.4'
Zn Zn 0.2839 1.4301 'International Tables Vol C Tables 4.2.6.8 and 6.1.1.4'

loop_
_geom_angle_atom_site_label_1
_geom_angle_atom_site_label_2
_geom_angle_atom_site_label_3
_geom_angle
_geom_angle_site_symmetry_3
O1 Zn1 O52 121.03(14) .
O1 Zn1 O31 98.94(14) .
O52 Zn1 O31 118.26(13) .
O1 Zn1 O4 126.27(13) 3_446
O52 Zn1 O4 99.09(13) 3_446
O31 Zn1 O4 90.35(13) 3_446
C13 N1 C9 120.6(4) .
C13 N1 C8 120.7(4) .
C9 N1 C8 118.7(4) .
C17 N2 C16 121.0(4) .
C17 N2 C19 119.1(4) .
C16 N2 C19 119.9(4) .
C1 O1 Zn1 126.4(3) .
C24 O4 Zn1 114.1(3) 3_446
O2 C1 O1 125.6(4) .
O2 C1 C2 119.7(4) .
O1 C1 C2 114.7(4) .
C7 C2 C3 119.4(4) .
C7 C2 C1 120.4(4) .
C3 C2 C1 120.2(4) .
C2 C3 C4 120.0(4) .
C5 C4 C3 120.2(5) .
C4 C5 C6 119.1(4) .
C4 C5 C8 120.8(4) .
C6 C5 C8 120.0(4) .
C7 C6 C5 120.6(5) .
C6 C7 C2 120.7(5) .
N1 C8 C5 110.0(4) .
N1 C9 C10 121.3(4) .
C9 C10 C11 118.8(4) .
C12 C11 C10 119.5(4) .
C12 C11 C14 121.0(4) .
C10 C11 C14 119.5(4) .
C13 C12 C11 118.9(4) .
N1 C13 C12 120.8(4) .
C18 C14 C15 118.3(4) .
C18 C14 C11 121.8(4) .
C15 C14 C11 119.9(4) .
C16 C15 C14 119.9(4) .
N2 C16 C15 120.5(5) .
N2 C17 C18 120.7(4) .
C17 C18 C14 119.6(4) .
N2 C19 C20 110.9(4) .
C21 C20 C26 119.4(4) .
C21 C20 C19 120.8(4) .
C26 C20 C19 119.8(4) .
C20 C21 C22 120.9(4) .
C21 C22 C23 119.9(4) .
C25 C23 C22 119.5(4) .
C25 C23 C24 122.1(4) .
C22 C23 C24 118.4(4) .
O3 C24 O4 124.1(4) .
O3 C24 C23 118.8(4) .
O4 C24 C23 117.1(4) .
C23 C25 C26 121.0(4) .
C20 C26 C25 119.4(4) .
C39 N31 C43 120.8(4) .
C39 N31 C38 120.4(4) .
C43 N31 C38 118.7(4) .
C31 O31 Zn1 118.6(3) .
O32 C31 O31 124.4(4) .
O32 C31 C32 118.8(4) .
O31 C31 C32 116.8(4) .
C33 C32 C37 118.1(4) .
C33 C32 C31 120.7(4) .
C37 C32 C31 121.2(4) .
C34 C33 C32 121.4(4) .
C33 C34 C35 120.9(4) .
C34 C35 C36 118.8(4) .
C34 C35 C38 122.7(4) .
C36 C35 C38 118.5(4) .
C35 C36 C37 119.8(4) .
C36 C37 C32 121.1(4) .
N31 C38 C35 110.8(3) .
N31 C39 C40 120.6(4) .
C39 C40 C41 120.8(4) .
C40 C41 C42 116.7(4) .
C40 C41 C41 122.0(5) 3_635
C42 C41 C41 121.2(5) 3_635
C43 C42 C41 120.8(4) .
N31 C43 C42 120.3(4) .
C51 O52 Zn1 106.5(3) .
O51 C51 O52 124.5(4) .
O51 C51 C52 119.0(4) .
O52 C51 C52 116.5(4) .
C53 C52 C58 119.3(4) .
C53 C52 C51 120.0(4) .
C58 C52 C51 120.6(4) .
C54 C53 C52 120.3(4) .
C53 C54 C55 120.7(4) .
C54 C55 C57 118.5(4) .
C54 C55 C56 121.6(4) .
C57 C55 C56 119.9(4) .
O53 C56 O54 125.9(4) .
O53 C56 C55 116.9(4) .
O54 C56 C55 117.2(4) .
C58 C57 C55 121.8(4) .
C57 C58 C52 119.4(4) .

loop_
_geom_bond_atom_site_label_1
_geom_bond_atom_site_label_2
_geom_bond_distance
_geom_bond_site_symmetry_2
Zn1 O1 1.956(3) .
Zn1 O52 1.969(3) .
Zn1 O31 2.009(3) .
Zn1 O4 2.025(3) 3_446
N1 C13 1.342(6) .
N1 C9 1.344(6) .
N1 C8 1.498(6) .
N2 C17 1.338(6) .
N2 C16 1.341(6) .
N2 C19 1.495(5) .
O1 C1 1.265(5) .
O2 C1 1.237(5) .
O3 C24 1.242(6) .
O4 C24 1.277(5) .
O4 Zn1 2.025(3) 3_446
C1 C2 1.518(6) .
C2 C7 1.381(6) .
C2 C3 1.390(6) .
C3 C4 1.395(6) .
C4 C5 1.379(6) .
C5 C6 1.397(7) .
C5 C8 1.516(6) .
C6 C7 1.370(6) .
C9 C10 1.370(6) .
C10 C11 1.389(6) .
C11 C12 1.388(6) .
C11 C14 1.498(6) .
C12 C13 1.382(6) .
C14 C18 1.384(6) .
C14 C15 1.393(6) .
C15 C16 1.360(6) .
C17 C18 1.368(6) .
C19 C20 1.515(6) .
C20 C21 1.377(6) .
C20 C26 1.394(6) .
C21 C22 1.384(6) .
C22 C23 1.395(6) .
C23 C25 1.366(6) .
C23 C24 1.521(6) .
C25 C26 1.398(6) .
N31 C39 1.332(5) .
N31 C43 1.339(5) .
N31 C38 1.494(5) .
O31 C31 1.274(5) .
O32 C31 1.242(5) .
C31 C32 1.513(6) .
C32 C33 1.379(6) .
C32 C37 1.392(6) .
C33 C34 1.370(6) .
C34 C35 1.387(6) .
C35 C36 1.390(6) .
C35 C38 1.508(6) .
C36 C37 1.390(6) .
C39 C40 1.375(6) .
C40 C41 1.380(6) .
C41 C42 1.397(6) .
C41 C41 1.474(8) 3_635
C42 C43 1.368(6) .
O51 C51 1.232(5) .
O52 C51 1.280(5) .
O53 C56 1.245(5) .
O54 C56 1.272(5) .
C51 C52 1.525(6) .
C52 C53 1.393(6) .
C52 C58 1.402(6) .
C53 C54 1.386(6) .
C54 C55 1.388(6) .
C55 C57 1.392(6) .
C55 C56 1.510(6) .
C57 C58 1.375(6) .
